data_7220107
loop_
_publ_author_name
'Liu, Yu-Qing'
'Ji, Wei'
'Zhou, Hai-Yan'
'Li, Yu'
'Jing, Su'
'Zhu, Dunru'
'Zhang, jian'

_publ_section_title
;
 Anthracene-based ferrocenylselenoethers: syntheses, crystal structures,
 Cu(I) complexes and sensoring property
;
_journal_name_full 'RSC Adv.'
_journal_paper_doi 10.1039/C5RA06591G
_journal_year 2015
_chemical_formula_sum 'C39 H38 Fe2 N Se2'
_chemical_formula_weight 790.32
_chemical_name_systematic
; 
 ? 
;
_space_group_IT_number 2
_symmetry_cell_setting triclinic
_symmetry_space_group_name_Hall '-P 1'
_symmetry_space_group_name_H-M 'P -1'
_atom_sites_solution_hydrogens geom
_atom_sites_solution_primary direct
_atom_sites_solution_secondary difmap
_audit_creation_method SHELXL-97
_audit_update_record
;
2014-03-19 deposited with the CCDC.
2015-05-07 downloaded from the CCDC.
;
_cell_angle_alpha 76.004(2)
_cell_angle_beta 73.266(2)
_cell_angle_gamma 65.170(2)
_cell_formula_units_Z 2
_cell_length_a 10.7284(17)
_cell_length_b 10.8211(17)
_cell_length_c 16.282(2)
_cell_measurement_reflns_used 5013
_cell_measurement_temperature 293(2)
_cell_measurement_theta_max 26.02
_cell_measurement_theta_min 2.31
_cell_volume 1626.9(4)
_computing_structure_refinement 'SHELXL-97 (Sheldrick, 1997)'
_computing_structure_solution 'SHELXS-97 (Sheldrick, 1990)'
_diffrn_ambient_temperature 293(2)
_diffrn_measured_fraction_theta_full 0.992
_diffrn_measured_fraction_theta_max 0.992
_diffrn_radiation_monochromator graphite
_diffrn_radiation_source 'fine-focus sealed tube'
_diffrn_radiation_type MoK\a
_diffrn_radiation_wavelength 0.71073
_diffrn_reflns_av_R_equivalents 0.0417
_diffrn_reflns_av_sigmaI/netI 0.0486
_diffrn_reflns_limit_h_max 12
_diffrn_reflns_limit_h_min -10
_diffrn_reflns_limit_k_max 12
_diffrn_reflns_limit_k_min -12
_diffrn_reflns_limit_l_max 19
_diffrn_reflns_limit_l_min -19
_diffrn_reflns_number 11657
_diffrn_reflns_theta_full 25.00
_diffrn_reflns_theta_max 25.00
_diffrn_reflns_theta_min 1.32
_exptl_absorpt_coefficient_mu 3.158
_exptl_absorpt_correction_T_max 0.6842
_exptl_absorpt_correction_T_min 0.6487
_exptl_absorpt_correction_type none
_exptl_crystal_density_diffrn 1.613
_exptl_crystal_density_method 'not measured'
_exptl_crystal_F_000 798
_exptl_crystal_size_max 0.15
_exptl_crystal_size_mid 0.14
_exptl_crystal_size_min 0.13
_refine_diff_density_max 1.102
_refine_diff_density_min -0.713
_refine_diff_density_rms 0.105
_refine_ls_extinction_method none
_refine_ls_goodness_of_fit_ref 1.068
_refine_ls_hydrogen_treatment mixed
_refine_ls_matrix_type full
_refine_ls_number_parameters 397
_refine_ls_number_reflns 5691
_refine_ls_number_restraints 6
_refine_ls_restrained_S_all 1.082
_refine_ls_R_factor_all 0.0494
_refine_ls_R_factor_gt 0.0397
_refine_ls_shift/su_max 0.007
_refine_ls_shift/su_mean 0.000
_refine_ls_structure_factor_coef Fsqd
_refine_ls_weighting_details 'calc w=1/[\s^2^(Fo^2^)+(0.0568P)^2^+0.5446P] where P=(Fo^2^+2Fc^2^)/3'
_refine_ls_weighting_scheme calc
_refine_ls_wR_factor_gt 0.1044
_refine_ls_wR_factor_ref 0.1081
_reflns_number_gt 4673
_reflns_number_total 5691
_reflns_threshold_expression >2sigma(I)
_cod_data_source_file c5ra06591g2.cif
_cod_data_source_block lyfip
_cod_depositor_comments
;
The following automatic conversions were performed:

'_symmetry_cell_setting' value 'Triclinic' changed to 'triclinic'
according to
/usr/data/users/saulius/crontab/automatic-downloads/rss-feeds/RSC/lib/dictionaries/cif_core.dic
dictionary named 'cif_core.dic' version 2.4.2 from 2011-04-26.

Automatic conversion script
Id: cif_fix_values 3271 2015-04-21 07:52:19Z andrius 
;
_cod_original_sg_symbol_H-M P-1
_cod_database_code 7220107

loop_
_symmetry_equiv_pos_as_xyz
'x, y, z'
'-x, -y, -z'

loop_
_atom_site_label
_atom_site_type_symbol
_atom_site_fract_x
_atom_site_fract_y
_atom_site_fract_z
_atom_site_U_iso_or_equiv
_atom_site_adp_type
_atom_site_occupancy
_atom_site_symmetry_multiplicity
_atom_site_calc_flag
_atom_site_refinement_flags
Se1 Se 0.30968(5) 0.26822(4) 0.18661(3) 0.04779(14) Uani 1 1 d .
Se2 Se 0.87547(4) 0.30406(5) 0.21489(2) 0.04825(14) Uani 1 1 d .
Fe1 Fe 0.41186(6) -0.08312(5) 0.20922(4) 0.03956(15) Uani 1 1 d .
Fe2 Fe 0.89205(5) 0.29834(5) -0.00568(3) 0.03826(15) Uani 1 1 d .
N1 N 0.4464(3) 0.4180(3) 0.34841(18) 0.0312(6) Uani 1 1 d .
C1 C 0.4257(4) 0.0877(4) 0.2287(3) 0.0413(9) Uani 1 1 d .
C2 C 0.3922(4) 0.0104(4) 0.3093(3) 0.0458(9) Uani 1 1 d .
H2A H 0.3075 0.0426 0.3543 0.055 Uiso 1 1 d R
C3 C 0.5008(5) -0.1212(5) 0.3127(3) 0.0611(12) Uani 1 1 d .
H3A H 0.5038 -0.1960 0.3610 0.073 Uiso 1 1 d R
C4 C 0.6024(5) -0.1254(5) 0.2356(4) 0.0700(14) Uani 1 1 d .
H4A H 0.6888 -0.2047 0.2203 0.084 Uiso 1 1 d R
C5 C 0.5579(4) 0.0019(5) 0.1830(3) 0.0593(12) Uani 1 1 d .
H5A H 0.6081 0.0276 0.1252 0.071 Uiso 1 1 d R
C6 C 0.2427(6) -0.0227(5) 0.1555(4) 0.0732(15) Uani 1 1 d .
H6A H 0.1760 0.0717 0.1468 0.088 Uiso 1 1 d R
C7 C 0.2268(6) -0.1093(6) 0.2271(5) 0.0833(17) Uani 1 1 d .
H7A H 0.1385 -0.0708 0.2757 0.100 Uiso 1 1 d R
C8 C 0.3333(6) -0.2305(5) 0.2212(4) 0.0716(15) Uani 1 1 d .
H8A H 0.3520 -0.3142 0.2623 0.086 Uiso 1 1 d R
C9 C 0.4266(6) -0.2277(6) 0.1451(4) 0.0787(17) Uani 1 1 d .
H9A H 0.5115 -0.3240 0.1431 0.094 Uiso 1 1 d R
H46A H 0.5164 -0.2676 0.0962 0.094 Uiso 1 1 d R
C10 C 0.3654(7) -0.0836(7) 0.0983(4) 0.0863(17) Uani 1 1 d U
H10A H 0.4237 -0.0686 0.0401 0.104 Uiso 1 1 d R
C11 C 0.7960(4) 0.3233(4) 0.1192(2) 0.0370(8) Uani 1 1 d .
C12 C 0.7756(4) 0.2166(5) 0.0963(3) 0.0500(10) Uani 1 1 d .
H12A H 0.8041 0.1206 0.1237 0.060 Uiso 1 1 d R
C13 C 0.7039(5) 0.2756(6) 0.0271(3) 0.0645(13) Uani 1 1 d .
H13A H 0.6762 0.2253 -0.0025 0.077 Uiso 1 1 d R
C14 C 0.6821(4) 0.4152(5) 0.0065(3) 0.0610(13) Uani 1 1 d .
H14A H 0.6362 0.4791 -0.0395 0.073 Uiso 1 1 d R
C15 C 0.7385(4) 0.4462(4) 0.0641(3) 0.0465(10) Uani 1 1 d .
H15A H 0.7374 0.5368 0.0650 0.056 Uiso 1 1 d R
C16 C 1.1003(4) 0.2624(5) -0.0229(3) 0.0513(10) Uani 1 1 d .
H16A H 1.1462 0.2630 0.0210 0.062 Uiso 1 1 d R
C17 C 1.0844(4) 0.1468(4) -0.0375(3) 0.0549(11) Uani 1 1 d .
H17A H 1.1172 0.0540 -0.0055 0.066 Uiso 1 1 d R
C18 C 1.0123(5) 0.1902(5) -0.1056(3) 0.0630(12) Uani 1 1 d .
H18A H 0.9878 0.1311 -0.1299 0.076 Uiso 1 1 d R
C19 C 0.9840(5) 0.3312(5) -0.1330(3) 0.0647(13) Uani 1 1 d .
H19A H 0.9352 0.3883 -0.1795 0.078 Uiso 1 1 d R
C20 C 1.0375(5) 0.3762(5) -0.0812(3) 0.0597(12) Uani 1 1 d .
H20A H 1.0324 0.4700 -0.0852 0.072 Uiso 1 1 d R
C21 C 0.3918(4) 0.3742(4) 0.2217(2) 0.0394(8) Uani 1 1 d .
H21A H 0.4845 0.3610 0.1855 0.047 Uiso 1 1 calc R
H21B H 0.3337 0.4713 0.2131 0.047 Uiso 1 1 calc R
C22 C 0.4032(4) 0.3306(4) 0.3152(2) 0.0337(8) Uani 1 1 d .
H22A H 0.3129 0.3315 0.3502 0.040 Uiso 1 1 calc R
H22B H 0.4707 0.2368 0.3217 0.040 Uiso 1 1 calc R
C23 C 0.5825(4) 0.4263(4) 0.2993(2) 0.0355(8) Uani 1 1 d .
H23A H 0.5978 0.4936 0.3211 0.043 Uiso 1 1 calc R
H23B H 0.5764 0.4599 0.2392 0.043 Uiso 1 1 calc R
C24 C 0.7096(4) 0.2923(4) 0.3031(2) 0.0424(9) Uani 1 1 d .
H24A H 0.6874 0.2189 0.2943 0.051 Uiso 1 1 calc R
H24B H 0.7312 0.2697 0.3601 0.051 Uiso 1 1 calc R
C25 C 0.4452(3) 0.3757(3) 0.4409(2) 0.0319(7) Uani 1 1 d .
H25A H 0.4919 0.4219 0.4582 0.038 Uiso 1 1 calc R
H25B H 0.4988 0.2776 0.4506 0.038 Uiso 1 1 calc R
C26 C 0.2988(3) 0.4065(3) 0.4982(2) 0.0302(7) Uani 1 1 d .
C27 C 0.2161(3) 0.5437(3) 0.5125(2) 0.0317(7) Uani 1 1 d .
C28 C 0.2570(4) 0.6566(4) 0.4688(2) 0.0383(8) Uani 1 1 d .
H28A H 0.3408 0.6404 0.4277 0.046 Uiso 1 1 calc R
C29 C 0.1766(4) 0.7866(4) 0.4858(3) 0.0475(10) Uani 1 1 d .
H29A H 0.2055 0.8582 0.4561 0.057 Uiso 1 1 calc R
C30 C 0.0492(4) 0.8145(4) 0.5483(3) 0.0505(10) Uani 1 1 d .
H30A H -0.0040 0.9040 0.5603 0.061 Uiso 1 1 calc R
C31 C 0.0043(4) 0.7127(4) 0.5904(3) 0.0461(10) Uani 1 1 d .
H31A H -0.0800 0.7328 0.6311 0.055 Uiso 1 1 calc R
C32 C 0.0838(3) 0.5748(4) 0.5736(2) 0.0356(8) Uani 1 1 d .
C33 C 0.0383(4) 0.4685(4) 0.6159(2) 0.0421(9) Uani 1 1 d .
H33A H -0.0469 0.4886 0.6559 0.051 Uiso 1 1 calc R
C34 C 0.1151(4) 0.3338(4) 0.6006(2) 0.0366(8) Uani 1 1 d .
C35 C 0.0659(4) 0.2265(4) 0.6436(3) 0.0501(10) Uani 1 1 d .
H35A H -0.0202 0.2479 0.6827 0.060 Uiso 1 1 calc R
C36 C 0.1401(5) 0.0947(4) 0.6295(3) 0.0555(11) Uani 1 1 d .
H36A H 0.1067 0.0261 0.6595 0.067 Uiso 1 1 calc R
C37 C 0.2700(4) 0.0619(4) 0.5681(3) 0.0488(10) Uani 1 1 d .
H37A H 0.3199 -0.0283 0.5566 0.059 Uiso 1 1 calc R
C38 C 0.3224(4) 0.1602(4) 0.5258(2) 0.0417(9) Uani 1 1 d .
H38A H 0.4085 0.1356 0.4868 0.050 Uiso 1 1 calc R
C39 C 0.2479(3) 0.3013(3) 0.5400(2) 0.0320(7) Uani 1 1 d .

loop_
_atom_site_aniso_label
_atom_site_aniso_U_11
_atom_site_aniso_U_22
_atom_site_aniso_U_33
_atom_site_aniso_U_23
_atom_site_aniso_U_13
_atom_site_aniso_U_12
Se1 0.0595(3) 0.0507(2) 0.0431(3) -0.00620(18) -0.0173(2) -0.0261(2)
Se2 0.0305(2) 0.0793(3) 0.0328(2) -0.0110(2) 0.00366(16) -0.0236(2)
Fe1 0.0413(3) 0.0392(3) 0.0422(3) -0.0090(2) -0.0116(2) -0.0153(2)
Fe2 0.0367(3) 0.0493(3) 0.0263(3) -0.0072(2) 0.0026(2) -0.0188(2)
N1 0.0305(15) 0.0383(15) 0.0252(15) -0.0092(12) 0.0027(12) -0.0163(12)
C1 0.044(2) 0.048(2) 0.040(2) -0.0085(17) -0.0091(17) -0.0238(18)
C2 0.059(3) 0.053(2) 0.034(2) -0.0084(18) -0.0054(18) -0.031(2)
C3 0.072(3) 0.066(3) 0.062(3) 0.002(2) -0.036(3) -0.033(3)
C4 0.042(3) 0.066(3) 0.106(5) -0.014(3) -0.030(3) -0.014(2)
C5 0.045(2) 0.072(3) 0.065(3) -0.016(2) 0.003(2) -0.032(2)
C6 0.078(4) 0.061(3) 0.100(4) -0.008(3) -0.052(3) -0.023(3)
C7 0.073(4) 0.087(4) 0.112(5) -0.019(4) -0.028(3) -0.043(3)
C8 0.093(4) 0.056(3) 0.087(4) -0.011(3) -0.036(3) -0.038(3)
C9 0.076(4) 0.076(4) 0.095(4) -0.059(3) -0.022(3) -0.010(3)
C10 0.120(4) 0.124(4) 0.051(3) -0.013(3) -0.026(3) -0.076(3)
C11 0.0341(19) 0.050(2) 0.0269(19) -0.0088(16) 0.0037(15) -0.0204(17)
C12 0.051(2) 0.061(3) 0.041(2) -0.0085(19) 0.0045(19) -0.033(2)
C13 0.050(3) 0.112(4) 0.049(3) -0.022(3) 0.002(2) -0.050(3)
C14 0.036(2) 0.092(4) 0.042(3) -0.001(2) -0.0064(19) -0.018(2)
C15 0.033(2) 0.051(2) 0.038(2) -0.0058(18) 0.0065(17) -0.0096(17)
C16 0.037(2) 0.068(3) 0.047(2) -0.014(2) 0.0051(18) -0.023(2)
C17 0.051(3) 0.053(2) 0.047(3) -0.012(2) 0.005(2) -0.013(2)
C18 0.063(3) 0.083(3) 0.038(3) -0.026(2) 0.006(2) -0.025(3)
C19 0.057(3) 0.088(4) 0.026(2) -0.002(2) 0.0062(19) -0.018(3)
C20 0.057(3) 0.064(3) 0.046(3) -0.006(2) 0.016(2) -0.029(2)
C21 0.049(2) 0.0386(19) 0.035(2) -0.0077(16) -0.0058(17) -0.0209(17)
C22 0.0338(19) 0.0392(19) 0.0295(19) -0.0090(15) 0.0016(15) -0.0181(15)
C23 0.0339(19) 0.0407(19) 0.034(2) -0.0110(15) 0.0049(15) -0.0204(16)
C24 0.034(2) 0.057(2) 0.0276(19) -0.0014(17) 0.0028(15) -0.0172(17)
C25 0.0251(17) 0.0377(18) 0.0292(19) -0.0103(14) 0.0019(14) -0.0104(14)
C26 0.0249(17) 0.0418(19) 0.0200(17) -0.0071(14) -0.0006(13) -0.0101(14)
C27 0.0319(18) 0.0385(18) 0.0219(17) -0.0061(14) -0.0040(14) -0.0105(15)
C28 0.038(2) 0.043(2) 0.0292(19) -0.0058(15) -0.0001(15) -0.0152(16)
C29 0.054(2) 0.039(2) 0.044(2) -0.0017(17) -0.0076(19) -0.0161(18)
C30 0.050(2) 0.039(2) 0.051(3) -0.0114(18) -0.009(2) -0.0043(18)
C31 0.032(2) 0.050(2) 0.040(2) -0.0120(18) 0.0052(17) -0.0055(17)
C32 0.0284(18) 0.044(2) 0.0256(18) -0.0092(15) 0.0017(14) -0.0081(15)
C33 0.0320(19) 0.056(2) 0.029(2) -0.0101(17) 0.0092(15) -0.0157(17)
C34 0.0343(19) 0.046(2) 0.0259(19) -0.0035(15) 0.0006(15) -0.0165(16)
C35 0.043(2) 0.061(3) 0.040(2) -0.0050(19) 0.0075(18) -0.025(2)
C36 0.058(3) 0.050(2) 0.059(3) 0.000(2) -0.003(2) -0.031(2)
C37 0.047(2) 0.037(2) 0.055(3) -0.0061(18) -0.006(2) -0.0131(18)
C38 0.036(2) 0.042(2) 0.039(2) -0.0072(17) -0.0006(16) -0.0120(16)
C39 0.0285(18) 0.0392(18) 0.0226(17) -0.0044(14) -0.0011(14) -0.0101(14)

loop_
_atom_type_symbol
_atom_type_description
_atom_type_scat_dispersion_real
_atom_type_scat_dispersion_imag
_atom_type_scat_source
C C 0.0033 0.0016 'International Tables Vol C Tables 4.2.6.8 and 6.1.1.4'
H H 0.0000 0.0000 'International Tables Vol C Tables 4.2.6.8 and 6.1.1.4'
Fe Fe 0.3463 0.8444 'International Tables Vol C Tables 4.2.6.8 and 6.1.1.4'
N N 0.0061 0.0033 'International Tables Vol C Tables 4.2.6.8 and 6.1.1.4'
Se Se -0.0929 2.2259 'International Tables Vol C Tables 4.2.6.8 and 6.1.1.4'

loop_
_geom_angle_atom_site_label_1
_geom_angle_atom_site_label_2
_geom_angle_atom_site_label_3
_geom_angle
C1 Se1 C21 98.85(15)
C11 Se2 C24 94.45(16)
C10 Fe1 C9 44.3(2)
C10 Fe1 C1 119.1(2)
C9 Fe1 C1 158.8(2)
C10 Fe1 C6 39.8(2)
C9 Fe1 C6 68.3(2)
C1 Fe1 C6 107.76(18)
C10 Fe1 C5 109.6(2)
C9 Fe1 C5 123.9(2)
C1 Fe1 C5 41.37(16)
C6 Fe1 C5 128.6(2)
C10 Fe1 C2 152.3(2)
C9 Fe1 C2 159.9(2)
C1 Fe1 C2 40.81(15)
C6 Fe1 C2 118.4(2)
C5 Fe1 C2 68.56(18)
C10 Fe1 C3 166.5(3)
C9 Fe1 C3 125.0(2)
C1 Fe1 C3 68.56(17)
C6 Fe1 C3 152.0(2)
C5 Fe1 C3 68.0(2)
C2 Fe1 C3 40.51(17)
C10 Fe1 C8 68.3(2)
C9 Fe1 C8 38.9(2)
C1 Fe1 C8 159.6(2)
C6 Fe1 C8 64.6(2)
C5 Fe1 C8 158.0(2)
C2 Fe1 C8 124.0(2)
C3 Fe1 C8 108.7(2)
C10 Fe1 C4 129.6(3)
C9 Fe1 C4 110.2(2)
C1 Fe1 C4 68.55(18)
C6 Fe1 C4 166.6(2)
C5 Fe1 C4 40.27(19)
C2 Fe1 C4 67.9(2)
C3 Fe1 C4 40.1(2)
C8 Fe1 C4 123.2(2)
C10 Fe1 C7 66.5(3)
C9 Fe1 C7 65.9(2)
C1 Fe1 C7 124.5(2)
C6 Fe1 C7 37.9(2)
C5 Fe1 C7 163.0(2)
C2 Fe1 C7 106.8(2)
C3 Fe1 C7 119.8(2)
C8 Fe1 C7 38.0(2)
C4 Fe1 C7 154.8(2)
C11 Fe2 C18 155.69(18)
C11 Fe2 C12 40.71(16)
C18 Fe2 C12 120.03(19)
C11 Fe2 C15 40.84(15)
C18 Fe2 C15 161.57(18)
C12 Fe2 C15 68.68(17)
C11 Fe2 C20 126.54(18)
C18 Fe2 C20 68.0(2)
C12 Fe2 C20 163.50(19)
C15 Fe2 C20 108.31(18)
C11 Fe2 C19 163.01(19)
C18 Fe2 C19 40.4(2)
C12 Fe2 C19 154.5(2)
C15 Fe2 C19 125.16(18)
C20 Fe2 C19 40.5(2)
C11 Fe2 C13 67.95(17)
C18 Fe2 C13 107.4(2)
C12 Fe2 C13 40.76(18)
C15 Fe2 C13 67.69(19)
C20 Fe2 C13 154.6(2)
C19 Fe2 C13 119.7(2)
C11 Fe2 C17 121.49(16)
C18 Fe2 C17 40.49(18)
C12 Fe2 C17 107.84(18)
C15 Fe2 C17 156.71(18)
C20 Fe2 C17 68.12(18)
C19 Fe2 C17 68.07(18)
C13 Fe2 C17 125.6(2)
C11 Fe2 C16 109.38(16)
C18 Fe2 C16 67.85(19)
C12 Fe2 C16 126.42(18)
C15 Fe2 C16 121.91(18)
C20 Fe2 C16 40.28(18)
C19 Fe2 C16 67.80(19)
C13 Fe2 C16 163.3(2)
C17 Fe2 C16 40.44(18)
C11 Fe2 C14 68.44(16)
C18 Fe2 C14 124.3(2)
C12 Fe2 C14 68.59(18)
C15 Fe2 C14 40.59(18)
C20 Fe2 C14 120.4(2)
C19 Fe2 C14 106.90(19)
C13 Fe2 C14 40.0(2)
C17 Fe2 C14 161.5(2)
C16 Fe2 C14 156.0(2)
C25 N1 C22 110.8(3)
C25 N1 C23 111.4(3)
C22 N1 C23 113.8(3)
C2 C1 C5 107.2(4)
C2 C1 Se1 125.9(3)
C5 C1 Se1 126.7(3)
C2 C1 Fe1 70.2(2)
C5 C1 Fe1 69.7(2)
Se1 C1 Fe1 122.43(19)
C3 C2 C1 108.2(4)
C3 C2 Fe1 70.1(2)
C1 C2 Fe1 69.0(2)
C3 C2 H2A 126.2
C1 C2 H2A 125.7
Fe1 C2 H2A 125.8
C4 C3 C2 108.2(4)
C4 C3 Fe1 70.1(3)
C2 C3 Fe1 69.4(2)
C4 C3 H3A 126.4
C2 C3 H3A 125.4
Fe1 C3 H3A 126.1
C5 C4 C3 108.5(4)
C5 C4 Fe1 69.1(2)
C3 C4 Fe1 69.8(3)
C5 C4 H4A 125.8
C3 C4 H4A 125.7
Fe1 C4 H4A 125.8
C4 C5 C1 107.9(4)
C4 C5 Fe1 70.6(3)
C1 C5 Fe1 68.9(2)
C4 C5 H5A 126.2
C1 C5 H5A 126.0
Fe1 C5 H5A 125.8
C7 C6 C10 110.9(5)
C7 C6 Fe1 71.8(3)
C10 C6 Fe1 69.1(3)
C7 C6 H6A 123.0
C10 C6 H6A 126.1
Fe1 C6 H6A 124.7
C6 C7 C8 110.1(6)
C6 C7 Fe1 70.3(3)
C8 C7 Fe1 70.7(3)
C6 C7 H7A 116.5
C8 C7 H7A 133.4
Fe1 C7 H7A 124.0
C7 C8 C9 110.9(5)
C7 C8 Fe1 71.3(3)
C9 C8 Fe1 69.3(3)
C7 C8 H8A 130.1
C9 C8 H8A 119.0
Fe1 C8 H8A 125.1
C8 C9 C10 104.8(5)
C8 C9 Fe1 71.8(3)
C10 C9 Fe1 67.7(3)
C8 C9 H9A 109.3
C10 C9 H9A 145.9
Fe1 C9 H9A 122.5
C8 C9 H46A 156.9
C10 C9 H46A 98.2
Fe1 C9 H46A 120.5
H9A C9 H46A 47.9
C6 C10 C9 103.3(5)
C6 C10 Fe1 71.0(3)
C9 C10 Fe1 68.0(3)
C6 C10 H10A 143.8
C9 C10 H10A 112.9
Fe1 C10 H10A 123.7
C12 C11 C15 108.6(4)
C12 C11 Se2 124.5(3)
C15 C11 Se2 126.8(3)
C12 C11 Fe2 69.9(2)
C15 C11 Fe2 70.1(2)
Se2 C11 Fe2 129.42(18)
C11 C12 C13 106.8(4)
C11 C12 Fe2 69.3(2)
C13 C12 Fe2 69.9(2)
C11 C12 H12A 126.5
C13 C12 H12A 126.7
Fe2 C12 H12A 126.4
C14 C13 C12 109.4(4)
C14 C13 Fe2 70.2(2)
C12 C13 Fe2 69.3(2)
C14 C13 H13A 125.6
C12 C13 H13A 125.0
Fe2 C13 H13A 125.5
C13 C14 C15 107.6(4)
C13 C14 Fe2 69.7(3)
C15 C14 Fe2 69.4(2)
C13 C14 H14A 125.7
C15 C14 H14A 126.8
Fe2 C14 H14A 126.2
C11 C15 C14 107.7(4)
C11 C15 Fe2 69.0(2)
C14 C15 Fe2 70.0(2)
C11 C15 H15A 126.7
C14 C15 H15A 125.6
Fe2 C15 H15A 126.4
C20 C16 C17 108.3(4)
C20 C16 Fe2 69.6(2)
C17 C16 Fe2 69.6(2)
C20 C16 H16A 126.0
C17 C16 H16A 125.7
Fe2 C16 H16A 125.9
C18 C17 C16 107.4(4)
C18 C17 Fe2 69.3(3)
C16 C17 Fe2 69.9(2)
C18 C17 H17A 126.8
C16 C17 H17A 125.8
Fe2 C17 H17A 125.7
C19 C18 C17 108.5(4)
C19 C18 Fe2 70.1(3)
C17 C18 Fe2 70.2(2)
C19 C18 H18A 126.3
C17 C18 H18A 125.2
Fe2 C18 H18A 126.2
C18 C19 C20 107.9(4)
C18 C19 Fe2 69.5(2)
C20 C19 Fe2 69.7(2)
C18 C19 H19A 126.2
C20 C19 H19A 125.9
Fe2 C19 H19A 125.9
C16 C20 C19 107.9(4)
C16 C20 Fe2 70.1(2)
C19 C20 Fe2 69.8(3)
C16 C20 H20A 125.9
C19 C20 H20A 126.1
Fe2 C20 H20A 125.9
C22 C21 Se1 111.5(2)
C22 C21 H21A 109.3
Se1 C21 H21A 109.3
C22 C21 H21B 109.3
Se1 C21 H21B 109.3
H21A C21 H21B 108.0
N1 C22 C21 114.0(3)
N1 C22 H22A 108.8
C21 C22 H22A 108.8
N1 C22 H22B 108.8
C21 C22 H22B 108.8
H22A C22 H22B 107.7
N1 C23 C24 115.5(3)
N1 C23 H23A 108.4
C24 C23 H23A 108.4
N1 C23 H23B 108.4
C24 C23 H23B 108.4
H23A C23 H23B 107.5
C23 C24 Se2 111.9(2)
C23 C24 H24A 109.2
Se2 C24 H24A 109.2
C23 C24 H24B 109.2
Se2 C24 H24B 109.2
H24A C24 H24B 107.9
N1 C25 C26 114.0(3)
N1 C25 H25A 108.7
C26 C25 H25A 108.7
N1 C25 H25B 108.7
C26 C25 H25B 108.7
H25A C25 H25B 107.6
C27 C26 C39 120.0(3)
C27 C26 C25 118.2(3)
C39 C26 C25 121.7(3)
C26 C27 C28 123.2(3)
C26 C27 C32 119.8(3)
C28 C27 C32 117.0(3)
C29 C28 C27 121.6(3)
C29 C28 H28A 119.2
C27 C28 H28A 119.2
C28 C29 C30 120.6(4)
C28 C29 H29A 119.7
C30 C29 H29A 119.7
C31 C30 C29 120.5(4)
C31 C30 H30A 119.8
C29 C30 H30A 119.8
C30 C31 C32 121.0(4)
C30 C31 H31A 119.5
C32 C31 H31A 119.5
C33 C32 C31 121.8(3)
C33 C32 C27 118.9(3)
C31 C32 C27 119.3(3)
C34 C33 C32 122.4(3)
C34 C33 H33A 118.8
C32 C33 H33A 118.8
C33 C34 C35 121.6(3)
C33 C34 C39 119.2(3)
C35 C34 C39 119.2(3)
C36 C35 C34 122.1(4)
C36 C35 H35A 118.9
C34 C35 H35A 118.9
C35 C36 C37 119.2(4)
C35 C36 H36A 120.4
C37 C36 H36A 120.4
C38 C37 C36 121.1(4)
C38 C37 H37A 119.5
C36 C37 H37A 119.5
C37 C38 C39 121.5(4)
C37 C38 H38A 119.3
C39 C38 H38A 119.3
C26 C39 C38 123.5(3)
C26 C39 C34 119.6(3)
C38 C39 C34 116.9(3)

loop_
_geom_bond_atom_site_label_1
_geom_bond_atom_site_label_2
_geom_bond_distance
Se1 C1 1.907(4)
Se1 C21 1.968(4)
Se2 C11 1.913(4)
Se2 C24 1.968(3)
Fe1 C10 2.008(5)
Fe1 C9 2.012(4)
Fe1 C1 2.020(4)
Fe1 C6 2.032(5)
Fe1 C5 2.030(4)
Fe1 C2 2.036(4)
Fe1 C3 2.044(4)
Fe1 C8 2.044(5)
Fe1 C4 2.049(4)
Fe1 C7 2.052(5)
Fe2 C11 2.023(4)
Fe2 C18 2.031(4)
Fe2 C12 2.031(4)
Fe2 C15 2.037(4)
Fe2 C20 2.039(4)
Fe2 C19 2.039(4)
Fe2 C13 2.038(4)
Fe2 C17 2.042(4)
Fe2 C16 2.046(4)
Fe2 C14 2.045(4)
N1 C25 1.463(4)
N1 C22 1.470(4)
N1 C23 1.478(4)
C1 C2 1.414(5)
C1 C5 1.430(6)
C2 C3 1.412(6)
C2 H2A 0.9794
C3 C4 1.402(7)
C3 H3A 0.9792
C4 C5 1.404(7)
C4 H4A 0.9794
C5 H5A 0.9798
C6 C7 1.326(8)
C6 C10 1.377(8)
C6 H6A 0.9748
C7 C8 1.332(7)
C7 H7A 1.0461
C8 C9 1.353(8)
C8 H8A 0.9693
C9 C10 1.516(8)
C9 H9A 1.0577
C9 H46A 1.0596
C10 H10A 0.9923
C11 C12 1.410(6)
C11 C15 1.417(5)
C12 C13 1.417(6)
C12 H12A 0.9798
C13 C14 1.397(7)
C13 H13A 0.9798
C14 C15 1.416(6)
C14 H14A 0.9790
C15 H15A 0.9791
C16 C20 1.407(6)
C16 C17 1.413(6)
C16 H16A 0.9797
C17 C18 1.410(7)
C17 H17A 0.9796
C18 C19 1.406(7)
C18 H18A 0.9799
C19 C20 1.411(7)
C19 H19A 0.9786
C20 H20A 0.9800
C21 C22 1.505(5)
C21 H21A 0.9700
C21 H21B 0.9700
C22 H22A 0.9700
C22 H22B 0.9700
C23 C24 1.520(5)
C23 H23A 0.9700
C23 H23B 0.9700
C24 H24A 0.9700
C24 H24B 0.9700
C25 C26 1.521(4)
C25 H25A 0.9700
C25 H25B 0.9700
C26 C27 1.409(5)
C26 C39 1.411(5)
C27 C28 1.429(5)
C27 C32 1.437(5)
C28 C29 1.354(5)
C28 H28A 0.9300
C29 C30 1.413(6)
C29 H29A 0.9300
C30 C31 1.344(6)
C30 H30A 0.9300
C31 C32 1.423(5)
C31 H31A 0.9300
C32 C33 1.390(5)
C33 C34 1.384(5)
C33 H33A 0.9300
C34 C35 1.423(5)
C34 C39 1.437(5)
C35 C36 1.349(6)
C35 H35A 0.9300
C36 C37 1.421(6)
C36 H36A 0.9300
C37 C38 1.360(5)
C37 H37A 0.9300
C38 C39 1.436(5)
C38 H38A 0.9300

loop_
_geom_torsion_atom_site_label_1
_geom_torsion_atom_site_label_2
_geom_torsion_atom_site_label_3
_geom_torsion_atom_site_label_4
_geom_torsion
C21 Se1 C1 C2 96.0(3)
C21 Se1 C1 C5 -88.2(4)
C21 Se1 C1 Fe1 -176.0(2)
C10 Fe1 C1 C2 155.0(3)
C9 Fe1 C1 C2 -171.2(5)
C6 Fe1 C1 C2 113.1(3)
C5 Fe1 C1 C2 -117.9(4)
C3 Fe1 C1 C2 -37.3(3)
C8 Fe1 C1 C2 48.7(6)
C4 Fe1 C1 C2 -80.5(3)
C7 Fe1 C1 C2 74.9(3)
C10 Fe1 C1 C5 -87.0(3)
C9 Fe1 C1 C5 -53.3(6)
C6 Fe1 C1 C5 -128.9(3)
C2 Fe1 C1 C5 117.9(4)
C3 Fe1 C1 C5 80.6(3)
C8 Fe1 C1 C5 166.6(5)
C4 Fe1 C1 C5 37.4(3)
C7 Fe1 C1 C5 -167.1(3)
C10 Fe1 C1 Se1 34.3(4)
C9 Fe1 C1 Se1 68.1(6)
C6 Fe1 C1 Se1 -7.6(3)
C5 Fe1 C1 Se1 121.4(4)
C2 Fe1 C1 Se1 -120.7(4)
C3 Fe1 C1 Se1 -158.0(3)
C8 Fe1 C1 Se1 -72.0(6)
C4 Fe1 C1 Se1 158.8(3)
C7 Fe1 C1 Se1 -45.8(4)
C5 C1 C2 C3 -0.8(4)
Se1 C1 C2 C3 175.6(3)
Fe1 C1 C2 C3 59.3(3)
C5 C1 C2 Fe1 -60.2(3)
Se1 C1 C2 Fe1 116.3(3)
C10 Fe1 C2 C3 -172.2(5)
C9 Fe1 C2 C3 51.1(7)
C1 Fe1 C2 C3 -119.6(4)
C6 Fe1 C2 C3 155.8(3)
C5 Fe1 C2 C3 -80.8(3)
C8 Fe1 C2 C3 78.8(3)
C4 Fe1 C2 C3 -37.3(3)
C7 Fe1 C2 C3 116.6(3)
C10 Fe1 C2 C1 -52.6(5)
C9 Fe1 C2 C1 170.8(5)
C6 Fe1 C2 C1 -84.5(3)
C5 Fe1 C2 C1 38.8(2)
C3 Fe1 C2 C1 119.6(4)
C8 Fe1 C2 C1 -161.6(3)
C4 Fe1 C2 C1 82.4(3)
C7 Fe1 C2 C1 -123.8(3)
C1 C2 C3 C4 1.0(5)
Fe1 C2 C3 C4 59.6(3)
C1 C2 C3 Fe1 -58.6(3)
C10 Fe1 C3 C4 45.1(10)
C9 Fe1 C3 C4 79.7(4)
C1 Fe1 C3 C4 -81.8(3)
C6 Fe1 C3 C4 -169.4(4)
C5 Fe1 C3 C4 -37.1(3)
C2 Fe1 C3 C4 -119.4(4)
C8 Fe1 C3 C4 119.8(3)
C7 Fe1 C3 C4 159.8(3)
C10 Fe1 C3 C2 164.5(9)
C9 Fe1 C3 C2 -160.9(3)
C1 Fe1 C3 C2 37.6(2)
C6 Fe1 C3 C2 -50.0(5)
C5 Fe1 C3 C2 82.3(3)
C8 Fe1 C3 C2 -120.9(3)
C4 Fe1 C3 C2 119.4(4)
C7 Fe1 C3 C2 -80.8(3)
C2 C3 C4 C5 -0.7(5)
Fe1 C3 C4 C5 58.4(3)
C2 C3 C4 Fe1 -59.2(3)
C10 Fe1 C4 C5 72.3(4)
C9 Fe1 C4 C5 119.0(3)
C1 Fe1 C4 C5 -38.4(3)
C6 Fe1 C4 C5 38.0(10)
C2 Fe1 C4 C5 -82.5(3)
C3 Fe1 C4 C5 -120.2(4)
C8 Fe1 C4 C5 160.4(3)
C7 Fe1 C4 C5 -164.8(5)
C10 Fe1 C4 C3 -167.6(3)
C9 Fe1 C4 C3 -120.8(3)
C1 Fe1 C4 C3 81.8(3)
C6 Fe1 C4 C3 158.1(8)
C5 Fe1 C4 C3 120.2(4)
C2 Fe1 C4 C3 37.7(3)
C8 Fe1 C4 C3 -79.4(4)
C7 Fe1 C4 C3 -44.7(7)
C3 C4 C5 C1 0.2(5)
Fe1 C4 C5 C1 59.1(3)
C3 C4 C5 Fe1 -58.8(3)
C2 C1 C5 C4 0.4(5)
Se1 C1 C5 C4 -176.0(3)
Fe1 C1 C5 C4 -60.1(3)
C2 C1 C5 Fe1 60.5(3)
Se1 C1 C5 Fe1 -115.9(3)
C10 Fe1 C5 C4 -128.9(4)
C9 Fe1 C5 C4 -81.4(4)
C1 Fe1 C5 C4 119.0(4)
C6 Fe1 C5 C4 -169.5(3)
C2 Fe1 C5 C4 80.6(3)
C3 Fe1 C5 C4 36.9(3)
C8 Fe1 C5 C4 -48.6(7)
C7 Fe1 C5 C4 157.7(8)
C10 Fe1 C5 C1 112.2(3)
C9 Fe1 C5 C1 159.6(3)
C6 Fe1 C5 C1 71.5(4)
C2 Fe1 C5 C1 -38.3(2)
C3 Fe1 C5 C1 -82.1(3)
C8 Fe1 C5 C1 -167.6(5)
C4 Fe1 C5 C1 -119.0(4)
C7 Fe1 C5 C1 38.7(9)
C10 Fe1 C6 C7 121.8(5)
C9 Fe1 C6 C7 78.3(4)
C1 Fe1 C6 C7 -123.8(4)
C5 Fe1 C6 C7 -165.0(4)
C2 Fe1 C6 C7 -80.7(4)
C3 Fe1 C6 C7 -46.3(6)
C8 Fe1 C6 C7 35.8(4)
C4 Fe1 C6 C7 164.4(8)
C9 Fe1 C6 C10 -43.5(4)
C1 Fe1 C6 C10 114.4(3)
C5 Fe1 C6 C10 73.2(4)
C2 Fe1 C6 C10 157.5(3)
C3 Fe1 C6 C10 -168.0(4)
C8 Fe1 C6 C10 -86.0(4)
C4 Fe1 C6 C10 42.6(10)
C7 Fe1 C6 C10 -121.8(5)
C10 C6 C7 C8 -1.5(6)
Fe1 C6 C7 C8 -59.7(4)
C10 C6 C7 Fe1 58.2(4)
C10 Fe1 C7 C6 -36.4(4)
C9 Fe1 C7 C6 -85.1(4)
C1 Fe1 C7 C6 73.7(4)
C5 Fe1 C7 C6 43.6(10)
C2 Fe1 C7 C6 114.9(4)
C3 Fe1 C7 C6 157.0(4)
C8 Fe1 C7 C6 -120.8(6)
C4 Fe1 C7 C6 -171.6(5)
C10 Fe1 C7 C8 84.3(4)
C9 Fe1 C7 C8 35.7(4)
C1 Fe1 C7 C8 -165.5(3)
C6 Fe1 C7 C8 120.8(6)
C5 Fe1 C7 C8 164.4(7)
C2 Fe1 C7 C8 -124.3(4)
C3 Fe1 C7 C8 -82.2(4)
C4 Fe1 C7 C8 -50.8(7)
C6 C7 C8 C9 1.4(6)
Fe1 C7 C8 C9 -58.0(4)
C6 C7 C8 Fe1 59.4(4)
C10 Fe1 C8 C7 -79.2(4)
C9 Fe1 C8 C7 -122.1(5)
C1 Fe1 C8 C7 36.3(7)
C6 Fe1 C8 C7 -35.7(4)
C5 Fe1 C8 C7 -167.8(5)
C2 Fe1 C8 C7 72.6(4)
C3 Fe1 C8 C7 114.9(4)
C4 Fe1 C8 C7 156.8(4)
C10 Fe1 C8 C9 42.9(4)
C1 Fe1 C8 C9 158.4(5)
C6 Fe1 C8 C9 86.4(4)
C5 Fe1 C8 C9 -45.7(7)
C2 Fe1 C8 C9 -165.3(3)
C3 Fe1 C8 C9 -123.0(4)
C4 Fe1 C8 C9 -81.1(4)
C7 Fe1 C8 C9 122.1(5)
C7 C8 C9 C10 -0.8(6)
Fe1 C8 C9 C10 -60.0(3)
C7 C8 C9 Fe1 59.2(4)
C10 Fe1 C9 C8 -115.1(5)
C1 Fe1 C9 C8 -159.2(5)
C6 Fe1 C9 C8 -76.0(4)
C5 Fe1 C9 C8 161.2(3)
C2 Fe1 C9 C8 37.7(7)
C3 Fe1 C9 C8 75.8(4)
C4 Fe1 C9 C8 118.3(4)
C7 Fe1 C9 C8 -34.8(3)
C1 Fe1 C9 C10 -44.0(7)
C6 Fe1 C9 C10 39.2(3)
C5 Fe1 C9 C10 -83.7(4)
C2 Fe1 C9 C10 152.8(5)
C3 Fe1 C9 C10 -169.0(3)
C8 Fe1 C9 C10 115.1(5)
C4 Fe1 C9 C10 -126.6(4)
C7 Fe1 C9 C10 80.3(4)
C7 C6 C10 C9 0.9(6)
Fe1 C6 C10 C9 60.7(3)
C7 C6 C10 Fe1 -59.8(4)
C8 C9 C10 C6 -0.1(5)
Fe1 C9 C10 C6 -62.9(3)
C8 C9 C10 Fe1 62.8(3)
C9 Fe1 C10 C6 113.7(5)
C1 Fe1 C10 C6 -83.0(4)
C5 Fe1 C10 C6 -127.4(3)
C2 Fe1 C10 C6 -46.5(6)
C3 Fe1 C10 C6 155.4(8)
C8 Fe1 C10 C6 75.9(4)
C4 Fe1 C10 C6 -168.2(3)
C7 Fe1 C10 C6 34.7(3)
C1 Fe1 C10 C9 163.3(3)
C6 Fe1 C10 C9 -113.7(5)
C5 Fe1 C10 C9 118.9(3)
C2 Fe1 C10 C9 -160.2(4)
C3 Fe1 C10 C9 41.8(11)
C8 Fe1 C10 C9 -37.8(3)
C4 Fe1 C10 C9 78.1(4)
C7 Fe1 C10 C9 -79.0(4)
C24 Se2 C11 C12 -71.9(3)
C24 Se2 C11 C15 102.9(3)
C24 Se2 C11 Fe2 -163.4(2)
C18 Fe2 C11 C12 -44.9(5)
C15 Fe2 C11 C12 119.5(3)
C20 Fe2 C11 C12 -165.6(3)
C19 Fe2 C11 C12 158.9(6)
C13 Fe2 C11 C12 38.5(3)
C17 Fe2 C11 C12 -80.7(3)
C16 Fe2 C11 C12 -123.8(3)
C14 Fe2 C11 C12 81.8(3)
C18 Fe2 C11 C15 -164.4(4)
C12 Fe2 C11 C15 -119.5(3)
C20 Fe2 C11 C15 75.0(3)
C19 Fe2 C11 C15 39.4(7)
C13 Fe2 C11 C15 -80.9(3)
C17 Fe2 C11 C15 159.8(2)
C16 Fe2 C11 C15 116.7(3)
C14 Fe2 C11 C15 -37.7(3)
C18 Fe2 C11 Se2 73.8(5)
C12 Fe2 C11 Se2 118.7(4)
C15 Fe2 C11 Se2 -121.8(4)
C20 Fe2 C11 Se2 -46.8(3)
C19 Fe2 C11 Se2 -82.4(7)
C13 Fe2 C11 Se2 157.3(3)
C17 Fe2 C11 Se2 38.0(3)
C16 Fe2 C11 Se2 -5.1(3)
C14 Fe2 C11 Se2 -159.5(3)
C15 C11 C12 C13 -0.5(4)
Se2 C11 C12 C13 175.1(3)
Fe2 C11 C12 C13 -60.2(3)
C15 C11 C12 Fe2 59.7(3)
Se2 C11 C12 Fe2 -124.7(3)
C18 Fe2 C12 C11 160.4(2)
C15 Fe2 C12 C11 -37.7(2)
C20 Fe2 C12 C11 44.9(7)
C19 Fe2 C12 C11 -165.8(4)
C13 Fe2 C12 C11 -117.8(4)
C17 Fe2 C12 C11 117.9(3)
C16 Fe2 C12 C11 77.0(3)
C14 Fe2 C12 C11 -81.4(3)
C11 Fe2 C12 C13 117.8(4)
C18 Fe2 C12 C13 -81.8(3)
C15 Fe2 C12 C13 80.1(3)
C20 Fe2 C12 C13 162.7(6)
C19 Fe2 C12 C13 -48.0(5)
C17 Fe2 C12 C13 -124.3(3)
C16 Fe2 C12 C13 -165.2(3)
C14 Fe2 C12 C13 36.4(3)
C11 C12 C13 C14 0.9(5)
Fe2 C12 C13 C14 -59.0(3)
C11 C12 C13 Fe2 59.8(3)
C11 Fe2 C13 C14 82.3(3)
C18 Fe2 C13 C14 -123.1(3)
C12 Fe2 C13 C14 120.8(4)
C15 Fe2 C13 C14 38.0(3)
C20 Fe2 C13 C14 -47.8(6)
C19 Fe2 C13 C14 -80.8(3)
C17 Fe2 C13 C14 -163.9(3)
C16 Fe2 C13 C14 166.3(6)
C11 Fe2 C13 C12 -38.5(3)
C18 Fe2 C13 C12 116.1(3)
C15 Fe2 C13 C12 -82.8(3)
C20 Fe2 C13 C12 -168.6(4)
C19 Fe2 C13 C12 158.4(3)
C17 Fe2 C13 C12 75.3(3)
C16 Fe2 C13 C12 45.5(8)
C14 Fe2 C13 C12 -120.8(4)
C12 C13 C14 C15 -0.9(5)
Fe2 C13 C14 C15 -59.3(3)
C12 C13 C14 Fe2 58.4(3)
C11 Fe2 C14 C13 -81.0(3)
C18 Fe2 C14 C13 75.5(3)
C12 Fe2 C14 C13 -37.0(3)
C15 Fe2 C14 C13 -118.9(4)
C20 Fe2 C14 C13 158.4(3)
C19 Fe2 C14 C13 116.4(3)
C17 Fe2 C14 C13 45.2(7)
C16 Fe2 C14 C13 -170.4(4)
C11 Fe2 C14 C15 37.9(2)
C18 Fe2 C14 C15 -165.7(3)
C12 Fe2 C14 C15 81.8(3)
C20 Fe2 C14 C15 -82.8(3)
C19 Fe2 C14 C15 -124.8(3)
C13 Fe2 C14 C15 118.9(4)
C17 Fe2 C14 C15 164.0(5)
C16 Fe2 C14 C15 -51.5(5)
C12 C11 C15 C14 -0.1(4)
Se2 C11 C15 C14 -175.5(3)
Fe2 C11 C15 C14 59.5(3)
C12 C11 C15 Fe2 -59.6(3)
Se2 C11 C15 Fe2 125.0(3)
C13 C14 C15 C11 0.6(5)
Fe2 C14 C15 C11 -58.9(3)
C13 C14 C15 Fe2 59.5(3)
C18 Fe2 C15 C11 159.4(5)
C12 Fe2 C15 C11 37.6(2)
C20 Fe2 C15 C11 -125.2(3)
C19 Fe2 C15 C11 -166.9(3)
C13 Fe2 C15 C11 81.6(3)
C17 Fe2 C15 C11 -48.1(5)
C16 Fe2 C15 C11 -83.0(3)
C14 Fe2 C15 C11 119.1(3)
C11 Fe2 C15 C14 -119.1(3)
C18 Fe2 C15 C14 40.3(7)
C12 Fe2 C15 C14 -81.6(3)
C20 Fe2 C15 C14 115.7(3)
C19 Fe2 C15 C14 74.0(3)
C13 Fe2 C15 C14 -37.5(3)
C17 Fe2 C15 C14 -167.3(4)
C16 Fe2 C15 C14 157.9(3)
C11 Fe2 C16 C20 -124.1(3)
C18 Fe2 C16 C20 81.7(3)
C12 Fe2 C16 C20 -166.5(3)
C15 Fe2 C16 C20 -80.7(3)
C19 Fe2 C16 C20 37.9(3)
C13 Fe2 C16 C20 158.1(6)
C17 Fe2 C16 C20 119.7(4)
C14 Fe2 C16 C20 -43.8(6)
C11 Fe2 C16 C17 116.2(3)
C18 Fe2 C16 C17 -38.0(3)
C12 Fe2 C16 C17 73.8(3)
C15 Fe2 C16 C17 159.6(2)
C20 Fe2 C16 C17 -119.7(4)
C19 Fe2 C16 C17 -81.8(3)
C13 Fe2 C16 C17 38.4(8)
C14 Fe2 C16 C17 -163.5(4)
C20 C16 C17 C18 0.4(5)
Fe2 C16 C17 C18 59.4(3)
C20 C16 C17 Fe2 -59.0(3)
C11 Fe2 C17 C18 158.2(3)
C12 Fe2 C17 C18 115.6(3)
C15 Fe2 C17 C18 -167.0(4)
C20 Fe2 C17 C18 -81.4(3)
C19 Fe2 C17 C18 -37.6(3)
C13 Fe2 C17 C18 74.1(3)
C16 Fe2 C17 C18 -118.6(4)
C14 Fe2 C17 C18 40.0(7)
C11 Fe2 C17 C16 -83.2(3)
C18 Fe2 C17 C16 118.6(4)
C12 Fe2 C17 C16 -125.7(3)
C15 Fe2 C17 C16 -48.3(5)
C20 Fe2 C17 C16 37.2(3)
C19 Fe2 C17 C16 81.0(3)
C13 Fe2 C17 C16 -167.3(3)
C14 Fe2 C17 C16 158.6(5)
C16 C17 C18 C19 0.1(5)
Fe2 C17 C18 C19 59.9(3)
C16 C17 C18 Fe2 -59.8(3)
C11 Fe2 C18 C19 -169.5(4)
C12 Fe2 C18 C19 158.4(3)
C15 Fe2 C18 C19 44.4(7)
C20 Fe2 C18 C19 -37.7(3)
C13 Fe2 C18 C19 115.7(3)
C17 Fe2 C18 C19 -119.2(4)
C16 Fe2 C18 C19 -81.3(3)
C14 Fe2 C18 C19 75.0(4)
C11 Fe2 C18 C17 -50.3(6)
C12 Fe2 C18 C17 -82.4(3)
C15 Fe2 C18 C17 163.6(5)
C20 Fe2 C18 C17 81.6(3)
C19 Fe2 C18 C17 119.2(4)
C13 Fe2 C18 C17 -125.0(3)
C16 Fe2 C18 C17 37.9(3)
C14 Fe2 C18 C17 -165.7(3)
C17 C18 C19 C20 -0.6(5)
Fe2 C18 C19 C20 59.4(3)
C17 C18 C19 Fe2 -59.9(3)
C11 Fe2 C19 C18 165.2(5)
C12 Fe2 C19 C18 -47.9(6)
C15 Fe2 C19 C18 -164.3(3)
C20 Fe2 C19 C18 119.2(4)
C13 Fe2 C19 C18 -81.9(4)
C17 Fe2 C19 C18 37.6(3)
C16 Fe2 C19 C18 81.4(3)
C14 Fe2 C19 C18 -123.5(3)
C11 Fe2 C19 C20 46.0(7)
C18 Fe2 C19 C20 -119.2(4)
C12 Fe2 C19 C20 -167.1(4)
C15 Fe2 C19 C20 76.5(3)
C13 Fe2 C19 C20 158.9(3)
C17 Fe2 C19 C20 -81.5(3)
C16 Fe2 C19 C20 -37.7(3)
C14 Fe2 C19 C20 117.3(3)
C17 C16 C20 C19 -0.7(5)
Fe2 C16 C20 C19 -59.8(3)
C17 C16 C20 Fe2 59.1(3)
C18 C19 C20 C16 0.8(5)
Fe2 C19 C20 C16 60.0(3)
C18 C19 C20 Fe2 -59.2(3)
C11 Fe2 C20 C16 76.4(3)
C18 Fe2 C20 C16 -81.2(3)
C12 Fe2 C20 C16 41.4(8)
C15 Fe2 C20 C16 118.1(3)
C19 Fe2 C20 C16 -118.8(4)
C13 Fe2 C20 C16 -165.5(4)
C17 Fe2 C20 C16 -37.4(3)
C14 Fe2 C20 C16 160.9(3)
C11 Fe2 C20 C19 -164.8(3)
C18 Fe2 C20 C19 37.6(3)
C12 Fe2 C20 C19 160.2(6)
C15 Fe2 C20 C19 -123.1(3)
C13 Fe2 C20 C19 -46.7(6)
C17 Fe2 C20 C19 81.4(3)
C16 Fe2 C20 C19 118.8(4)
C14 Fe2 C20 C19 -80.3(3)
C1 Se1 C21 C22 -49.8(3)
C25 N1 C22 C21 175.8(3)
C23 N1 C22 C21 -57.7(4)
Se1 C21 C22 N1 -172.4(2)
C25 N1 C23 C24 61.6(4)
C22 N1 C23 C24 -64.6(4)
N1 C23 C24 Se2 166.3(2)
C11 Se2 C24 C23 -66.3(3)
C22 N1 C25 C26 -70.0(4)
C23 N1 C25 C26 162.2(3)
N1 C25 C26 C27 -75.2(4)
N1 C25 C26 C39 107.8(4)
C39 C26 C27 C28 -176.3(3)
C25 C26 C27 C28 6.7(5)
C39 C26 C27 C32 3.9(5)
C25 C26 C27 C32 -173.1(3)
C26 C27 C28 C29 -178.2(3)
C32 C27 C28 C29 1.6(5)
C27 C28 C29 C30 0.4(6)
C28 C29 C30 C31 -1.5(7)
C29 C30 C31 C32 0.3(6)
C30 C31 C32 C33 -179.3(4)
C30 C31 C32 C27 1.8(6)
C26 C27 C32 C33 -1.9(5)
C28 C27 C32 C33 178.3(3)
C26 C27 C32 C31 177.1(3)
C28 C27 C32 C31 -2.7(5)
C31 C32 C33 C34 -179.6(4)
C27 C32 C33 C34 -0.6(6)
C32 C33 C34 C35 -179.2(4)
C32 C33 C34 C39 1.1(6)
C33 C34 C35 C36 -179.7(4)
C39 C34 C35 C36 0.1(6)
C34 C35 C36 C37 -1.7(7)
C35 C36 C37 C38 2.3(7)
C36 C37 C38 C39 -1.3(6)
C27 C26 C39 C38 176.8(3)
C25 C26 C39 C38 -6.2(5)
C27 C26 C39 C34 -3.5(5)
C25 C26 C39 C34 173.5(3)
C37 C38 C39 C26 179.4(4)
C37 C38 C39 C34 -0.3(5)
C33 C34 C39 C26 1.0(5)
C35 C34 C39 C26 -178.8(3)
C33 C34 C39 C38 -179.3(3)
C35 C34 C39 C38 0.9(5)
